data_1557098
loop_
_publ_author_name
'Ryan, Austin J.'
'Ziller, Joseph W.'
'Evans, William J.'

_publ_section_title
;
 The importance of the counter-cation in reductive rare-earth metal
 chemistry: 18-crown-6 instead of 2,2,2-cryptand allows isolation of
 [YII(NR2)3]1&#x2212; and ynediolate and enediolate complexes from CO
 reactions
;
_journal_issue 7
_journal_name_full 'Chemical Science'
_journal_page_first 2006
_journal_page_last 2014
_journal_paper_doi 10.1039/C9SC05794C
_journal_volume 11
_journal_year 2020
_chemical_formula_sum 'C42 H102 K N3 O12 Si6 Tb'
_chemical_formula_weight 1207.82
_space_group_crystal_system monoclinic
_space_group_IT_number 14
_space_group_name_Hall '-P 2yn'
_space_group_name_H-M_alt 'P 1 21/n 1'
_atom_sites_solution_hydrogens geom
_atom_sites_solution_primary dual
_atom_sites_solution_secondary difmap
_audit_creation_method SHELXL-2014/7
_audit_update_record
;
2019-08-29 deposited with the CCDC.	2020-01-20 downloaded from the CCDC.
;
_cell_angle_alpha 90
_cell_angle_beta 103.924(2)
_cell_angle_gamma 90
_cell_formula_units_Z 4
_cell_length_a 11.1324(18)
_cell_length_b 27.081(4)
_cell_length_c 21.775(4)
_cell_measurement_reflns_used 9573
_cell_measurement_temperature 133(2)
_cell_measurement_theta_max 28.77
_cell_measurement_theta_min 2.42
_cell_volume 6371.8(18)
_computing_cell_refinement 'Bruker SAINT 8.34a, 2013'
_computing_data_collection 'Bruker APEX2 2014.11-0, 2014'
_computing_data_reduction 'Bruker SAINT 8.34a, 2013'
_computing_molecular_graphics 'Bruker SHELXTL'
_computing_publication_material 'Bruker SHELXTL'
_computing_structure_refinement 'SHELXL-2014/7 (Sheldrick, 2014)'
_computing_structure_solution 'Bruker SHELXTL 2014/4'
_diffrn_ambient_temperature 133(2)
_diffrn_measured_fraction_theta_full 1.000
_diffrn_measured_fraction_theta_max 0.939
_diffrn_measurement_device_type 'Bruker SMART APEX II CCD'
_diffrn_measurement_method '\f and \w scans'
_diffrn_radiation_type MoK\a
_diffrn_radiation_wavelength 0.71073
_diffrn_reflns_av_R_equivalents 0.0363
_diffrn_reflns_av_unetI/netI 0.0314
_diffrn_reflns_Laue_measured_fraction_full 1.000
_diffrn_reflns_Laue_measured_fraction_max 0.939
_diffrn_reflns_limit_h_max 14
_diffrn_reflns_limit_h_min -15
_diffrn_reflns_limit_k_max 35
_diffrn_reflns_limit_k_min -36
_diffrn_reflns_limit_l_max 29
_diffrn_reflns_limit_l_min -28
_diffrn_reflns_number 78537
_diffrn_reflns_point_group_measured_fraction_full 1.000
_diffrn_reflns_point_group_measured_fraction_max 0.939
_diffrn_reflns_theta_full 25.500
_diffrn_reflns_theta_max 29.178
_diffrn_reflns_theta_min 1.786
_diffrn_source 'fine-focus sealed tube'
_exptl_absorpt_coefficient_mu 1.337
_exptl_absorpt_correction_T_max 0.4318
_exptl_absorpt_correction_T_min 0.3744
_exptl_absorpt_correction_type multi-scan
_exptl_absorpt_process_details 'Bruker SADABS 2014/5'
_exptl_crystal_density_diffrn 1.259
_exptl_crystal_description irregular
_exptl_crystal_F_000 2556
_exptl_crystal_size_max 0.348
_exptl_crystal_size_mid 0.228
_exptl_crystal_size_min 0.227
_refine_diff_density_max 1.489
_refine_diff_density_min -0.680
_refine_diff_density_rms 0.085
_refine_ls_extinction_method none
_refine_ls_goodness_of_fit_ref 1.024
_refine_ls_hydrogen_treatment constr
_refine_ls_matrix_type full
_refine_ls_number_parameters 544
_refine_ls_number_reflns 16174
_refine_ls_number_restraints 0
_refine_ls_restrained_S_all 1.024
_refine_ls_R_factor_all 0.0461
_refine_ls_R_factor_gt 0.0356
_refine_ls_shift/su_max 0.004
_refine_ls_shift/su_mean 0.000
_refine_ls_structure_factor_coef Fsqd
_refine_ls_weighting_details 'w=1/[\s^2^(Fo^2^)+(0.0338P)^2^+9.4743P] where P=(Fo^2^+2Fc^2^)/3'
_refine_ls_weighting_scheme calc
_refine_ls_wR_factor_gt 0.0804
_refine_ls_wR_factor_ref 0.0855
_reflns_Friedel_coverage 0.000
_reflns_number_gt 13695
_reflns_number_total 16174
_reflns_threshold_expression 'I > 2\s(I)'
_cod_data_source_file c9sc05794c3.cif
_cod_data_source_block ajr23
_cod_depositor_comments
;Adding full bibliography for 1557089--1557101.cif.

 Adding full bibliography for 1557089--1557101.cif.
;
_cod_original_cell_volume 6372.0(18)
_cod_original_sg_symbol_H-M 'P 21/n'
_cod_database_code 1557098
_shelx_shelxl_version_number 2014/7
_shelx_space_group_comment
; 
The symmetry employed for this shelxl refinement is uniquely defined 
by the following loop, which should always be used as a source of 
symmetry information in preference to the above space-group names. 
They are only intended as comments. 
;
_shelx_estimated_absorpt_t_min 0.653
_shelx_estimated_absorpt_t_max 0.751
_exptl_absorpt_special_details
; 
Reflections not merged 
   79507 Corrected reflections written to file ajr23s.hkl 
 Estimated minimum and maximum transmission:  0.3744  0.4318 
 The ratio of these values is more reliable than their absolute values! 
 Additional spherical absorption correction applied with mu*r =  0.6000 
 Lambda/2 correction factor = 0.00150 
;

loop_
_space_group_symop_operation_xyz
'x, y, z'
'-x+1/2, y+1/2, -z+1/2'
'-x, -y, -z'
'x-1/2, -y-1/2, z-1/2'

loop_
_atom_site_label
_atom_site_type_symbol
_atom_site_fract_x
_atom_site_fract_y
_atom_site_fract_z
_atom_site_U_iso_or_equiv
_atom_site_adp_type
_atom_site_occupancy
_atom_site_site_symmetry_order
_atom_site_calc_flag
_atom_site_refinement_flags_posn
_atom_site_refinement_flags_adp
_atom_site_refinement_flags_occupancy
_atom_site_disorder_assembly
_atom_site_disorder_group
Tb1 Tb -0.02791(2) 0.71984(2) 0.51165(2) 0.02310(4) Uani 1 1 d . . . . .
Si1 Si 0.13965(7) 0.62073(2) 0.47911(4) 0.02465(15) Uani 1 1 d . . . . .
Si2 Si 0.01854(6) 0.68270(3) 0.36680(3) 0.02242(14) Uani 1 1 d . . . . .
Si3 Si 0.06930(7) 0.76211(3) 0.66456(3) 0.02397(14) Uani 1 1 d . . . . .
Si4 Si 0.23418(6) 0.78855(2) 0.57899(3) 0.02084(13) Uani 1 1 d . . . . .
Si5 Si -0.34248(6) 0.69954(3) 0.46611(3) 0.02148(14) Uani 1 1 d . . . . .
Si6 Si -0.26407(6) 0.80574(2) 0.47649(3) 0.01940(13) Uani 1 1 d . . . . .
N1 N 0.05329(19) 0.67043(7) 0.44609(9) 0.0199(4) Uani 1 1 d . . . . .
N2 N -0.23060(18) 0.74425(7) 0.48093(9) 0.0186(4) Uani 1 1 d . . . . .
N3 N 0.10356(18) 0.76185(7) 0.59194(9) 0.0192(4) Uani 1 1 d . . . . .
C1 C 0.0452(3) 0.56303(10) 0.47578(16) 0.0385(7) Uani 1 1 d . . . . .
H1A H -0.0158 0.5675 0.5011 0.058 Uiso 1 1 calc R U . . .
H1B H 0.0997 0.5353 0.4927 0.058 Uiso 1 1 calc R U . . .
H1C H 0.0023 0.5561 0.4318 0.058 Uiso 1 1 calc R U . . .
C2 C 0.2150(3) 0.63218(11) 0.56481(15) 0.0441(8) Uani 1 1 d . . . . .
H2A H 0.2764 0.6586 0.5683 0.066 Uiso 1 1 calc R U . . .
H2B H 0.2560 0.6019 0.5838 0.066 Uiso 1 1 calc R U . . .
H2C H 0.1520 0.6420 0.5870 0.066 Uiso 1 1 calc R U . . .
C3 C 0.2697(3) 0.60465(12) 0.44156(17) 0.0420(7) Uani 1 1 d . . . . .
H3A H 0.2357 0.5929 0.3983 0.063 Uiso 1 1 calc R U . . .
H3B H 0.3207 0.5786 0.4663 0.063 Uiso 1 1 calc R U . . .
H3C H 0.3207 0.6340 0.4405 0.063 Uiso 1 1 calc R U . . .
C4 C -0.0470(3) 0.62796(11) 0.31677(13) 0.0344(6) Uani 1 1 d . . . . .
H4A H 0.0150 0.6016 0.3228 0.052 Uiso 1 1 calc R U . . .
H4B H -0.0695 0.6377 0.2721 0.052 Uiso 1 1 calc R U . . .
H4C H -0.1208 0.6160 0.3293 0.052 Uiso 1 1 calc R U . . .
C5 C -0.0981(3) 0.73394(11) 0.34692(13) 0.0338(6) Uani 1 1 d . . . . .
H5A H -0.1742 0.7242 0.3588 0.051 Uiso 1 1 calc R U . A 1
H5B H -0.1165 0.7406 0.3014 0.051 Uiso 1 1 calc R U . A 1
H5C H -0.0644 0.7638 0.3702 0.051 Uiso 1 1 calc R U . A 1
C6 C 0.1533(3) 0.70436(12) 0.33586(14) 0.0356(6) Uani 1 1 d . . . . .
H6A H 0.1902 0.7336 0.3595 0.053 Uiso 1 1 calc R U . . .
H6B H 0.1246 0.7127 0.2909 0.053 Uiso 1 1 calc R U . . .
H6C H 0.2154 0.6780 0.3410 0.053 Uiso 1 1 calc R U . . .
C7 C 0.1321(4) 0.70667(12) 0.71340(14) 0.0432(8) Uani 1 1 d . . . . .
H7A H 0.0945 0.6767 0.6918 0.065 Uiso 1 1 calc R U . . .
H7B H 0.1126 0.7091 0.7548 0.065 Uiso 1 1 calc R U . . .
H7C H 0.2221 0.7052 0.7191 0.065 Uiso 1 1 calc R U . . .
C8 C -0.1022(3) 0.76303(12) 0.65691(13) 0.0342(6) Uani 1 1 d . . . . .
H8A H -0.1369 0.7939 0.6366 0.051 Uiso 1 1 calc R U . . .
H8B H -0.1188 0.7608 0.6990 0.051 Uiso 1 1 calc R U . . .
H8C H -0.1404 0.7349 0.6311 0.051 Uiso 1 1 calc R U . . .
C9 C 0.1285(3) 0.81824(11) 0.71369(14) 0.0347(6) Uani 1 1 d . . . . .
H9A H 0.2185 0.8204 0.7200 0.052 Uiso 1 1 calc R U . . .
H9B H 0.1078 0.8156 0.7548 0.052 Uiso 1 1 calc R U . . .
H9C H 0.0899 0.8479 0.6918 0.052 Uiso 1 1 calc R U . . .
C10 C 0.3804(3) 0.76987(11) 0.63773(14) 0.0319(6) Uani 1 1 d . . . . .
H10A H 0.3763 0.7805 0.6802 0.048 Uiso 1 1 calc R U . . .
H10B H 0.4516 0.7855 0.6265 0.048 Uiso 1 1 calc R U . . .
H10C H 0.3895 0.7339 0.6371 0.048 Uiso 1 1 calc R U . . .
C11 C 0.2331(3) 0.85819(10) 0.57953(15) 0.0322(6) Uani 1 1 d . . . . .
H11A H 0.1629 0.8702 0.5467 0.048 Uiso 1 1 calc R U . . .
H11B H 0.3104 0.8706 0.5712 0.048 Uiso 1 1 calc R U . . .
H11C H 0.2255 0.8700 0.6210 0.048 Uiso 1 1 calc R U . . .
C12 C 0.2546(3) 0.77162(11) 0.49832(14) 0.0336(6) Uani 1 1 d . . . . .
H12A H 0.2586 0.7356 0.4948 0.050 Uiso 1 1 calc R U . . .
H12B H 0.3315 0.7862 0.4923 0.050 Uiso 1 1 calc R U . . .
H12C H 0.1844 0.7842 0.4659 0.050 Uiso 1 1 calc R U . . .
C13 C -0.4086(3) 0.68689(11) 0.53628(13) 0.0307(6) Uani 1 1 d . . . . .
H13A H -0.3427 0.6754 0.5718 0.046 Uiso 1 1 calc R U . . .
H13B H -0.4728 0.6614 0.5252 0.046 Uiso 1 1 calc R U . . .
H13C H -0.4449 0.7173 0.5484 0.046 Uiso 1 1 calc R U . . .
C14 C -0.2775(3) 0.63961(10) 0.44502(15) 0.0341(6) Uani 1 1 d . . . . .
H14A H -0.2604 0.6424 0.4031 0.051 Uiso 1 1 calc R U . . .
H14B H -0.3376 0.6131 0.4446 0.051 Uiso 1 1 calc R U . . .
H14C H -0.2006 0.6320 0.4764 0.051 Uiso 1 1 calc R U . . .
C15 C -0.4775(3) 0.71417(12) 0.39775(14) 0.0354(7) Uani 1 1 d . . . . .
H15A H -0.5236 0.7423 0.4089 0.053 Uiso 1 1 calc R U . . .
H15B H -0.5322 0.6854 0.3884 0.053 Uiso 1 1 calc R U . . .
H15C H -0.4470 0.7225 0.3604 0.053 Uiso 1 1 calc R U . . .
C16 C -0.3757(2) 0.82501(11) 0.52492(13) 0.0289(6) Uani 1 1 d . . . . .
H16A H -0.4558 0.8090 0.5082 0.043 Uiso 1 1 calc R U . . .
H16B H -0.3863 0.8609 0.5226 0.043 Uiso 1 1 calc R U . . .
H16C H -0.3429 0.8151 0.5691 0.043 Uiso 1 1 calc R U . . .
C17 C -0.1195(2) 0.84327(10) 0.50545(13) 0.0282(6) Uani 1 1 d . . . . .
H17A H -0.0836 0.8358 0.5502 0.042 Uiso 1 1 calc R U . . .
H17B H -0.1399 0.8785 0.5007 0.042 Uiso 1 1 calc R U . . .
H17C H -0.0596 0.8351 0.4806 0.042 Uiso 1 1 calc R U . . .
C18 C -0.3311(3) 0.82917(11) 0.39403(12) 0.0302(6) Uani 1 1 d . . . . .
H18A H -0.2781 0.8189 0.3663 0.045 Uiso 1 1 calc R U . . .
H18B H -0.3357 0.8653 0.3947 0.045 Uiso 1 1 calc R U . . .
H18C H -0.4143 0.8155 0.3782 0.045 Uiso 1 1 calc R U . . .
K1 K 0.73918(6) 0.53119(2) 0.75898(3) 0.03326(14) Uani 1 1 d . . . . .
O1 O 0.7919(6) 0.5509(2) 0.9118(3) 0.0406(16) Uiso 0.5 1 d . . P B 2
O2 O 0.7789(4) 0.55629(17) 0.8959(2) 0.0231(11) Uiso 0.5 1 d . . P B 1
O3 O 0.6208(4) 0.49387(18) 0.9578(2) 0.0445(11) Uiso 0.5 1 d . . P B 1
O3AA O 0.4708(5) 0.5819(2) 0.7693(2) 0.0311(11) Uiso 0.4 1 d . . P B 1
O4 O 0.6074(4) 0.48684(14) 0.9248(2) 0.0281(8) Uiso 0.5 1 d . . P B 2
O5 O 0.3907(4) 0.53445(16) 0.8685(2) 0.0331(9) Uiso 0.5 1 d . . P B 1
O6 O 0.3756(3) 0.52347(14) 0.83746(19) 0.0267(8) Uiso 0.5 1 d . . P B 2
O8 O 0.4719(3) 0.60320(13) 0.77659(15) 0.0236(6) Uiso 0.6 1 d . . P B 2
O9 O 0.64960(17) 0.62584(7) 0.70885(8) 0.0267(4) Uiso 1 1 d . . . . .
O10 O 0.8527(3) 0.62312(12) 0.81321(16) 0.0216(7) Uiso 0.6 1 d . . P B 1
O11 O 0.8243(6) 0.6251(2) 0.8279(3) 0.0333(13) Uiso 0.4 1 d . . P B 2
O12 O 0.9866(2) 0.50454(8) 0.82950(11) 0.0415(5) Uiso 1 1 d . . . . .
O13 O 0.8299(2) 0.42545(8) 0.78914(10) 0.0410(5) Uiso 1 1 d . . . . .
O14 O 0.5686(4) 0.44791(18) 0.7732(2) 0.0433(11) Uiso 0.5 1 d . . P B 2
O15 O 0.5844(5) 0.4339(2) 0.7439(2) 0.0444(11) Uiso 0.5 1 d . . P B 1
O16 O 0.4998(6) 0.5000(2) 0.6618(3) 0.0518(15) Uiso 0.5 1 d . . P B 1
O17 O 0.5290(4) 0.51499(19) 0.6620(2) 0.0340(11) Uiso 0.5 1 d . . P B 2
O18 O 0.7104(5) 0.52715(17) 0.6189(2) 0.0303(10) Uiso 0.5 1 d . . P B 1
O19 O 0.7551(5) 0.52994(19) 0.6235(2) 0.0388(13) Uiso 0.5 1 d . . P B 2
O20 O 0.9359(5) 0.55383(18) 0.7046(2) 0.0319(12) Uiso 0.5 1 d . . P B 1
O21 O 0.9698(6) 0.5526(2) 0.7186(3) 0.0439(16) Uiso 0.5 1 d . . P B 2
C19 C 0.8184(3) 0.51548(13) 0.94730(17) 0.0478(8) Uiso 1 1 d . . . . .
H19A H 0.8991 0.5016 0.9444 0.057 Uiso 0.5 1 calc R U P B 1
H19B H 0.8293 0.5306 0.9897 0.057 Uiso 0.5 1 calc R U P B 1
H19C H 0.8104 0.5243 0.9902 0.057 Uiso 0.5 1 calc R U P B 2
H19D H 0.9049 0.5051 0.9501 0.057 Uiso 0.5 1 calc R U P B 2
C20 C 0.7262(7) 0.4750(3) 0.9403(4) 0.042(2) Uiso 0.5 1 d . . P B 1
H20A H 0.7035 0.4633 0.8959 0.051 Uiso 0.5 1 calc R U P B 1
H20B H 0.7612 0.4469 0.9678 0.051 Uiso 0.5 1 calc R U P B 1
C21 C 0.7294(6) 0.4736(2) 0.9203(4) 0.0306(15) Uiso 0.5 1 d . . P B 2
H21A H 0.7300 0.4678 0.8755 0.037 Uiso 0.5 1 calc R U P B 2
H21B H 0.7557 0.4428 0.9443 0.037 Uiso 0.5 1 calc R U P B 2
C22 C 0.5079(7) 0.4685(3) 0.9326(4) 0.0578(19) Uiso 0.5 1 d . . P B 1
H22A H 0.4970 0.4418 0.9618 0.069 Uiso 0.5 1 calc R U P B 1
H22B H 0.5101 0.4534 0.8915 0.069 Uiso 0.5 1 calc R U P B 1
C23 C 0.5129(5) 0.4569(2) 0.8887(3) 0.0303(11) Uiso 0.5 1 d . . P B 2
H23A H 0.5107 0.4250 0.9106 0.036 Uiso 0.5 1 calc R U P B 2
H23B H 0.5301 0.4501 0.8470 0.036 Uiso 0.5 1 calc R U P B 2
C24 C 0.4017(7) 0.5041(3) 0.9235(4) 0.0535(18) Uiso 0.5 1 d . . P B 1
H24A H 0.3239 0.4853 0.9197 0.064 Uiso 0.5 1 calc R U P B 1
H24B H 0.4131 0.5255 0.9613 0.064 Uiso 0.5 1 calc R U P B 1
C25 C 0.3898(6) 0.4825(2) 0.8797(3) 0.0336(12) Uiso 0.5 1 d . . P B 2
H25A H 0.3230 0.4583 0.8632 0.040 Uiso 0.5 1 calc R U P B 2
H25B H 0.3801 0.4941 0.9214 0.040 Uiso 0.5 1 calc R U P B 2
C26 C 0.4751(7) 0.5745(2) 0.8798(3) 0.0342(14) Uiso 0.5 1 d . . P B 1
H26A H 0.5606 0.5621 0.8853 0.041 Uiso 0.5 1 calc R U P B 1
H26B H 0.4697 0.5920 0.9190 0.041 Uiso 0.5 1 calc R U P B 1
C27 C 0.4279(6) 0.5682(2) 0.8687(3) 0.0295(13) Uiso 0.5 1 d . . P B 2
H27A H 0.5185 0.5645 0.8850 0.035 Uiso 0.5 1 calc R U P B 2
H27B H 0.3912 0.5754 0.9049 0.035 Uiso 0.5 1 calc R U P B 2
C28 C 0.4448(8) 0.6092(3) 0.8251(4) 0.045(2) Uiso 0.5 1 d . . P B 1
H28A H 0.4966 0.6393 0.8343 0.054 Uiso 0.5 1 calc R U P B 1
H28B H 0.3566 0.6190 0.8163 0.054 Uiso 0.5 1 calc R U P B 1
C29 C 0.4006(6) 0.6098(2) 0.8217(3) 0.0256(12) Uiso 0.5 1 d . . P B 2
H29A H 0.3114 0.6100 0.8003 0.031 Uiso 0.5 1 calc R U P B 2
H29B H 0.4214 0.6418 0.8437 0.031 Uiso 0.5 1 calc R U P B 2
C30 C 0.4481(4) 0.64194(16) 0.7314(2) 0.0233(8) Uiso 0.6 1 d . . P B 2
H30A H 0.3695 0.6353 0.6999 0.028 Uiso 0.6 1 calc R U P B 2
H30B H 0.4392 0.6735 0.7529 0.028 Uiso 0.6 1 calc R U P B 2
C31 C 0.4397(7) 0.6071(3) 0.7117(4) 0.0378(17) Uiso 0.4 1 d . . P B 1
H31A H 0.3762 0.6316 0.7162 0.045 Uiso 0.4 1 calc R U P B 1
H31B H 0.3966 0.5827 0.6803 0.045 Uiso 0.4 1 calc R U P B 1
C32 C 0.5308(8) 0.6454(3) 0.7051(4) 0.0388(18) Uiso 0.4 1 d . . P B 2
H32B H 0.5467 0.6814 0.7067 0.047 Uiso 0.4 1 calc R U P B 2
H32A H 0.4881 0.6387 0.6605 0.047 Uiso 0.4 1 calc R U P B 2
C33 C 0.5203(4) 0.63250(17) 0.6822(2) 0.0227(9) Uiso 0.6 1 d . . P B 1
H33A H 0.5016 0.6682 0.6828 0.027 Uiso 0.6 1 calc R U P B 1
H33B H 0.5021 0.6221 0.6373 0.027 Uiso 0.6 1 calc R U P B 1
C34 C 0.7075(4) 0.67185(17) 0.7330(2) 0.0250(9) Uiso 0.6 1 d . . P B 2
H34A H 0.7567 0.6840 0.7038 0.030 Uiso 0.6 1 calc R U P B 2
H34B H 0.6421 0.6965 0.7334 0.030 Uiso 0.6 1 calc R U P B 2
C35 C 0.7503(8) 0.6578(3) 0.7267(4) 0.0409(18) Uiso 0.4 1 d . . P B 1
H35A H 0.7785 0.6613 0.6871 0.049 Uiso 0.4 1 calc R U P B 1
H35B H 0.7103 0.6897 0.7317 0.049 Uiso 0.4 1 calc R U P B 1
C36 C 0.7843(9) 0.6684(3) 0.7936(4) 0.049(2) Uiso 0.4 1 d . . P B 2
H36A H 0.7437 0.6884 0.8209 0.059 Uiso 0.4 1 calc R U P B 2
H36B H 0.8608 0.6864 0.7917 0.059 Uiso 0.4 1 calc R U P B 2
C37 C 0.8412(4) 0.65983(15) 0.76498(19) 0.0224(8) Uiso 0.6 1 d . . P B 1
H37A H 0.8477 0.6929 0.7850 0.027 Uiso 0.6 1 calc R U P B 1
H37B H 0.9112 0.6563 0.7446 0.027 Uiso 0.6 1 calc R U P B 1
C38 C 0.8022(5) 0.63915(19) 0.8639(3) 0.0199(10) Uiso 0.5 1 d . . P B 1
H38A H 0.7109 0.6407 0.8500 0.024 Uiso 0.5 1 calc R U P B 1
H38B H 0.8337 0.6725 0.8781 0.024 Uiso 0.5 1 calc R U P B 1
C39 C 0.8315(8) 0.6329(3) 0.8897(4) 0.0497(18) Uiso 0.5 1 d . . P B 2
H39A H 0.7483 0.6412 0.8955 0.060 Uiso 0.5 1 calc R U P B 2
H39B H 0.8867 0.6614 0.9045 0.060 Uiso 0.5 1 calc R U P B 2
C40 C 0.8404(5) 0.6029(2) 0.9167(3) 0.0217(10) Uiso 0.5 1 d . . P B 1
H40A H 0.9314 0.5984 0.9272 0.026 Uiso 0.5 1 calc R U P B 1
H40B H 0.8161 0.6150 0.9549 0.026 Uiso 0.5 1 calc R U P B 1
C41 C 0.8790(7) 0.5893(3) 0.9280(4) 0.0441(17) Uiso 0.5 1 d . . P B 2
H41A H 0.9590 0.5790 0.9198 0.053 Uiso 0.5 1 calc R U P B 2
H41B H 0.8926 0.5973 0.9735 0.053 Uiso 0.5 1 calc R U P B 2
C42 C 1.0332(3) 0.45624(13) 0.82261(17) 0.0468(8) Uiso 1 1 d . . . . .
H42A H 1.1144 0.4517 0.8529 0.056 Uiso 1 1 calc R U . . .
H42B H 1.0447 0.4520 0.7792 0.056 Uiso 1 1 calc R U . . .
C43 C 0.9437(3) 0.41927(13) 0.83491(17) 0.0469(8) Uiso 1 1 d . . . . .
H43A H 0.9761 0.3855 0.8321 0.056 Uiso 1 1 calc R U . . .
H43B H 0.9309 0.4239 0.8780 0.056 Uiso 1 1 calc R U . . .
C44 C 0.7606(7) 0.3847(3) 0.7948(3) 0.0305(16) Uiso 0.5 1 d . . P B 1
H44A H 0.7362 0.3851 0.8356 0.037 Uiso 0.5 1 calc R U P B 1
H44B H 0.8075 0.3540 0.7921 0.037 Uiso 0.5 1 calc R U P B 1
C45 C 0.7255(8) 0.3894(3) 0.7881(4) 0.044(2) Uiso 0.5 1 d . . P B 2
H45A H 0.7488 0.3567 0.7743 0.053 Uiso 0.5 1 calc R U P B 2
H45B H 0.7139 0.3858 0.8315 0.053 Uiso 0.5 1 calc R U P B 2
C46 C 0.6493(7) 0.3883(3) 0.7404(3) 0.0395(15) Uiso 0.5 1 d . . P B 1
H46A H 0.6754 0.3870 0.7000 0.047 Uiso 0.5 1 calc R U P B 1
H46B H 0.5936 0.3600 0.7414 0.047 Uiso 0.5 1 calc R U P B 1
C47 C 0.6108(7) 0.4046(3) 0.7469(4) 0.0456(16) Uiso 0.5 1 d . . P B 2
H47A H 0.5487 0.3779 0.7430 0.055 Uiso 0.5 1 calc R U P B 2
H47B H 0.6229 0.4119 0.7042 0.055 Uiso 0.5 1 calc R U P B 2
C48 C 0.4685(7) 0.4354(3) 0.6998(4) 0.0483(16) Uiso 0.5 1 d . . P B 1
H48A H 0.4758 0.4120 0.6659 0.058 Uiso 0.5 1 calc R U P B 1
H48B H 0.4095 0.4202 0.7217 0.058 Uiso 0.5 1 calc R U P B 1
C49 C 0.4441(7) 0.4596(3) 0.7454(4) 0.0555(18) Uiso 0.5 1 d . . P B 2
H49A H 0.4086 0.4781 0.7760 0.067 Uiso 0.5 1 calc R U P B 2
H49B H 0.3959 0.4288 0.7343 0.067 Uiso 0.5 1 calc R U P B 2
C50 C 0.4218(9) 0.4664(4) 0.6760(5) 0.066(2) Uiso 0.5 1 d . . P B 1
H50A H 0.3726 0.4820 0.7029 0.080 Uiso 0.5 1 calc R U P B 1
H50B H 0.3638 0.4553 0.6365 0.080 Uiso 0.5 1 calc R U P B 1
C51 C 0.4347(7) 0.4890(3) 0.6891(4) 0.0470(17) Uiso 0.5 1 d . . P B 2
H51A H 0.3747 0.5152 0.6926 0.056 Uiso 0.5 1 calc R U P B 2
H51B H 0.3908 0.4672 0.6544 0.056 Uiso 0.5 1 calc R U P B 2
C52 C 0.5005(8) 0.4993(3) 0.6001(4) 0.0421(19) Uiso 0.5 1 d . . P B 1
H52A H 0.4158 0.5061 0.5746 0.051 Uiso 0.5 1 calc R U P B 1
H52B H 0.5240 0.4658 0.5889 0.051 Uiso 0.5 1 calc R U P B 1
C53 C 0.5393(9) 0.5051(3) 0.5992(4) 0.048(2) Uiso 0.5 1 d . . P B 2
H53A H 0.4581 0.5098 0.5690 0.058 Uiso 0.5 1 calc R U P B 2
H53B H 0.5657 0.4704 0.5959 0.058 Uiso 0.5 1 calc R U P B 2
C54 C 0.5855(7) 0.5352(3) 0.5833(3) 0.0382(16) Uiso 0.5 1 d . . P B 1
H54A H 0.5820 0.5326 0.5375 0.046 Uiso 0.5 1 calc R U P B 1
H54B H 0.5593 0.5690 0.5916 0.046 Uiso 0.5 1 calc R U P B 1
C55 C 0.6314(7) 0.5391(3) 0.5836(3) 0.0368(16) Uiso 0.5 1 d . . P B 2
H55A H 0.6328 0.5350 0.5386 0.044 Uiso 0.5 1 calc R U P B 2
H55B H 0.6071 0.5736 0.5896 0.044 Uiso 0.5 1 calc R U P B 2
C56 C 0.7948(7) 0.5609(3) 0.6031(4) 0.0397(17) Uiso 0.5 1 d . . P B 1
H56A H 0.7728 0.5948 0.6134 0.048 Uiso 0.5 1 calc R U P B 1
H56B H 0.7883 0.5594 0.5570 0.048 Uiso 0.5 1 calc R U P B 1
C57 C 0.8417(8) 0.5626(3) 0.6126(4) 0.0451(19) Uiso 0.5 1 d . . P B 2
H57A H 0.8203 0.5965 0.6232 0.054 Uiso 0.5 1 calc R U P B 2
H57B H 0.8431 0.5619 0.5673 0.054 Uiso 0.5 1 calc R U P B 2
C58 C 0.9232(8) 0.5503(3) 0.6373(4) 0.0411(17) Uiso 0.5 1 d . . P B 1
H58A H 0.9462 0.5166 0.6266 0.049 Uiso 0.5 1 calc R U P B 1
H58B H 0.9799 0.5740 0.6243 0.049 Uiso 0.5 1 calc R U P B 1
C59 C 0.9672(8) 0.5486(3) 0.6528(4) 0.049(2) Uiso 0.5 1 d . . P B 2
H59A H 0.9869 0.5143 0.6430 0.059 Uiso 0.5 1 calc R U P B 2
H59B H 1.0308 0.5707 0.6427 0.059 Uiso 0.5 1 calc R U P B 2
C60 C 1.0634(7) 0.5464(3) 0.7396(3) 0.0317(14) Uiso 0.5 1 d . . P B 1
H60A H 1.1159 0.5736 0.7307 0.038 Uiso 0.5 1 calc R U P B 1
H60B H 1.0953 0.5149 0.7265 0.038 Uiso 0.5 1 calc R U P B 1
C61 C 1.0832(9) 0.5454(4) 0.7619(5) 0.058(3) Uiso 0.5 1 d . . P B 2
H61A H 1.1385 0.5737 0.7600 0.070 Uiso 0.5 1 calc R U P B 2
H61B H 1.1230 0.5152 0.7505 0.070 Uiso 0.5 1 calc R U P B 2
C62 C 1.0677(6) 0.5449(3) 0.8077(4) 0.0321(16) Uiso 0.5 1 d . . P B 1
H62A H 1.0415 0.5776 0.8202 0.039 Uiso 0.5 1 calc R U P B 1
H62B H 1.1547 0.5399 0.8312 0.039 Uiso 0.5 1 calc R U P B 1
C63 C 1.0657(7) 0.5405(3) 0.8268(4) 0.0409(19) Uiso 0.5 1 d . . P B 2
H63A H 1.1463 0.5334 0.8564 0.049 Uiso 0.5 1 calc R U P B 2
H63B H 1.0340 0.5720 0.8397 0.049 Uiso 0.5 1 calc R U P B 2

loop_
_atom_site_aniso_label
_atom_site_aniso_U_11
_atom_site_aniso_U_22
_atom_site_aniso_U_33
_atom_site_aniso_U_23
_atom_site_aniso_U_13
_atom_site_aniso_U_12
Tb1 0.01716(6) 0.02472(7) 0.02417(6) -0.01003(5) -0.00141(4) 0.00312(5)
Si1 0.0279(4) 0.0149(3) 0.0294(4) -0.0016(3) 0.0035(3) 0.0034(3)
Si2 0.0225(3) 0.0231(3) 0.0213(3) -0.0024(3) 0.0046(3) 0.0020(3)
Si3 0.0261(4) 0.0248(3) 0.0182(3) 0.0000(3) -0.0003(3) -0.0008(3)
Si4 0.0190(3) 0.0175(3) 0.0239(3) -0.0037(2) 0.0010(3) -0.0009(2)
Si5 0.0184(3) 0.0262(3) 0.0198(3) -0.0037(3) 0.0045(3) -0.0045(3)
Si6 0.0177(3) 0.0215(3) 0.0180(3) 0.0001(2) 0.0024(2) 0.0029(2)
N1 0.0205(10) 0.0155(9) 0.0227(10) -0.0028(8) 0.0033(8) 0.0003(8)
N2 0.0176(9) 0.0211(10) 0.0166(9) -0.0022(7) 0.0030(7) -0.0007(8)
N3 0.0178(10) 0.0176(9) 0.0200(9) -0.0014(8) 0.0006(8) 0.0005(8)
C1 0.0517(19) 0.0194(13) 0.0465(18) -0.0004(12) 0.0157(15) -0.0037(12)
C2 0.057(2) 0.0274(15) 0.0371(16) 0.0013(12) -0.0097(15) 0.0126(14)
C3 0.0333(16) 0.0342(16) 0.060(2) 0.0046(15) 0.0137(15) 0.0134(13)
C4 0.0361(16) 0.0386(16) 0.0266(13) -0.0096(12) 0.0037(12) -0.0008(13)
C5 0.0391(16) 0.0368(15) 0.0259(13) 0.0062(11) 0.0085(12) 0.0152(13)
C6 0.0341(15) 0.0418(16) 0.0342(15) 0.0011(13) 0.0144(13) -0.0029(13)
C7 0.065(2) 0.0346(16) 0.0233(14) 0.0073(12) -0.0024(14) 0.0059(15)
C8 0.0319(15) 0.0476(17) 0.0236(13) 0.0035(12) 0.0080(11) -0.0082(13)
C9 0.0360(16) 0.0392(16) 0.0294(14) -0.0107(12) 0.0087(12) -0.0030(13)
C10 0.0215(13) 0.0339(15) 0.0369(15) -0.0054(12) 0.0002(11) 0.0046(11)
C11 0.0283(14) 0.0212(13) 0.0458(16) -0.0027(12) 0.0066(12) -0.0044(11)
C12 0.0347(15) 0.0352(16) 0.0328(15) -0.0066(12) 0.0116(12) -0.0110(12)
C13 0.0311(14) 0.0343(15) 0.0294(14) -0.0023(11) 0.0123(11) -0.0072(12)
C14 0.0331(15) 0.0286(14) 0.0425(16) -0.0100(12) 0.0128(13) -0.0092(12)
C15 0.0224(13) 0.0503(18) 0.0301(14) -0.0035(13) -0.0004(11) -0.0081(12)
C16 0.0257(13) 0.0340(14) 0.0273(13) -0.0056(11) 0.0071(11) 0.0044(11)
C17 0.0249(13) 0.0206(12) 0.0353(14) 0.0051(10) -0.0002(11) 0.0003(10)
C18 0.0316(14) 0.0329(14) 0.0239(13) 0.0049(11) 0.0025(11) 0.0101(11)
K1 0.0490(4) 0.0198(3) 0.0244(3) 0.0000(2) -0.0040(3) 0.0010(2)

loop_
_atom_type_symbol
_atom_type_description
_atom_type_scat_dispersion_real
_atom_type_scat_dispersion_imag
_atom_type_scat_source
C C 0.0033 0.0016 'International Tables Vol C Tables 4.2.6.8 and 6.1.1.4'
H H 0.0000 0.0000 'International Tables Vol C Tables 4.2.6.8 and 6.1.1.4'
K K 0.2009 0.2494 'International Tables Vol C Tables 4.2.6.8 and 6.1.1.4'
N N 0.0061 0.0033 'International Tables Vol C Tables 4.2.6.8 and 6.1.1.4'
O O 0.0106 0.0060 'International Tables Vol C Tables 4.2.6.8 and 6.1.1.4'
Si Si 0.0817 0.0704 'International Tables Vol C Tables 4.2.6.8 and 6.1.1.4'
Tb Tb -0.1723 4.1537 'International Tables Vol C Tables 4.2.6.8 and 6.1.1.4'

loop_
_geom_angle_atom_site_label_1
_geom_angle_atom_site_label_2
_geom_angle_atom_site_label_3
_geom_angle
N2 Tb1 N3 118.84(7)
N2 Tb1 N1 119.62(7)
N3 Tb1 N1 119.26(7)
N1 Si1 C1 112.75(13)
N1 Si1 C3 114.48(13)
C1 Si1 C3 105.90(15)
N1 Si1 C2 111.07(12)
C1 Si1 C2 106.75(15)
C3 Si1 C2 105.30(17)
N1 Si2 C5 110.64(11)
N1 Si2 C4 113.21(12)
C5 Si2 C4 107.37(14)
N1 Si2 C6 114.62(12)
C5 Si2 C6 104.70(14)
C4 Si2 C6 105.69(14)
N3 Si3 C7 112.62(13)
N3 Si3 C8 111.45(11)
C7 Si3 C8 107.07(16)
N3 Si3 C9 113.71(12)
C7 Si3 C9 107.00(14)
C8 Si3 C9 104.43(14)
N3 Si4 C10 113.94(12)
N3 Si4 C12 110.50(11)
C10 Si4 C12 106.85(14)
N3 Si4 C11 114.56(12)
C10 Si4 C11 105.70(13)
C12 Si4 C11 104.59(14)
N2 Si5 C14 110.60(12)
N2 Si5 C13 112.66(11)
C14 Si5 C13 106.88(14)
N2 Si5 C15 113.96(12)
C14 Si5 C15 105.62(14)
C13 Si5 C15 106.61(13)
N2 Si6 C17 110.58(11)
N2 Si6 C18 114.50(11)
C17 Si6 C18 104.40(13)
N2 Si6 C16 113.77(12)
C17 Si6 C16 106.79(13)
C18 Si6 C16 106.09(13)
Si1 N1 Si2 123.09(12)
Si1 N1 Tb1 117.61(10)
Si2 N1 Tb1 119.20(10)
Si6 N2 Si5 122.78(12)
Si6 N2 Tb1 119.02(10)
Si5 N2 Tb1 118.16(10)
Si4 N3 Si3 122.56(12)
Si4 N3 Tb1 119.79(10)
Si3 N3 Tb1 117.55(10)
O17 K1 O9 72.57(11)
O20 K1 O9 83.05(11)
O17 K1 O12 151.57(11)
O20 K1 O12 62.51(12)
O9 K1 O12 128.45(6)
O20 K1 O10 71.11(13)
O9 K1 O10 57.82(7)
O12 K1 O10 74.57(8)
O17 K1 O21 115.85(16)
O9 K1 O21 87.66(13)
O12 K1 O21 54.98(13)
O20 K1 O2 115.44(14)
O9 K1 O2 97.52(10)
O12 K1 O2 68.56(10)
O10 K1 O2 56.93(11)
O17 K1 O11 128.48(15)
O9 K1 O11 58.01(12)
O12 K1 O11 78.45(12)
O21 K1 O11 77.88(17)
O20 K1 O18 58.62(15)
O9 K1 O18 72.70(10)
O12 K1 O18 112.68(11)
O10 K1 O18 111.99(11)
O2 K1 O18 168.65(13)
O17 K1 O19 59.33(15)
O9 K1 O19 74.52(10)
O12 K1 O19 104.15(12)
O21 K1 O19 56.62(16)
O11 K1 O19 114.66(16)
O17 K1 O14 61.60(14)
O9 K1 O14 122.56(10)
O12 K1 O14 107.50(10)
O21 K1 O14 142.13(15)
O11 K1 O14 135.79(16)
O19 K1 O14 106.32(15)
O17 K1 O13 100.92(11)
O20 K1 O13 92.55(11)
O9 K1 O13 170.36(6)
O12 K1 O13 55.30(6)
O10 K1 O13 128.73(8)
O21 K1 O13 88.95(12)
O2 K1 O13 92.12(10)
O11 K1 O13 129.86(12)
O18 K1 O13 97.69(10)
O19 K1 O13 96.10(11)
O14 K1 O13 57.32(10)
C19 O1 C41 112.0(6)
C19 O1 K1 118.1(4)
C41 O1 K1 108.6(4)
C40 O2 C19 111.1(4)
C40 O2 K1 117.0(3)
C19 O2 K1 120.3(3)
C20 O3 C22 115.8(6)
C31 O3AA C28 115.4(6)
C31 O3AA K1 99.9(4)
C28 O3AA K1 127.1(4)
C23 O4 C21 114.3(5)
C26 O5 C24 112.0(5)
C25 O6 C27 112.4(4)
C29 O8 C30 110.2(4)
C35 O9 C33 134.3(4)
C32 O9 C34 91.6(4)
C35 O9 K1 105.4(4)
C32 O9 K1 126.4(4)
C33 O9 K1 119.4(2)
C34 O9 K1 123.3(2)
C38 O10 C37 112.1(3)
C38 O10 K1 111.2(3)
C37 O10 K1 110.1(2)
C39 O11 C36 109.7(7)
C39 O11 K1 124.9(5)
C36 O11 K1 114.9(5)
C63 O12 C42 114.0(4)
C42 O12 C62 111.0(3)
C63 O12 K1 110.5(4)
C42 O12 K1 119.63(19)
C62 O12 K1 102.1(3)
C44 O13 C43 105.6(4)
C43 O13 C45 119.1(4)
C44 O13 K1 127.6(4)
C43 O13 K1 117.02(19)
C45 O13 K1 112.8(4)
C49 O14 C47 113.2(6)
C49 O14 K1 111.5(4)
C47 O14 K1 107.2(4)
C48 O15 C46 112.1(6)
C48 O15 K1 115.9(4)
C46 O15 K1 117.2(4)
C50 O16 C52 112.3(7)
C50 O16 K1 121.7(5)
C52 O16 K1 118.4(5)
C53 O17 C51 121.0(6)
C53 O17 K1 120.7(5)
C51 O17 K1 108.4(4)
C56 O18 C54 112.6(6)
C56 O18 K1 108.1(4)
C54 O18 K1 113.4(4)
C57 O19 C55 112.9(6)
C57 O19 K1 111.9(4)
C55 O19 K1 108.2(4)
C58 O20 C60 111.6(5)
C58 O20 K1 121.4(4)
C60 O20 K1 120.8(4)
C61 O21 C59 117.5(7)
C61 O21 K1 118.7(5)
C59 O21 K1 118.2(5)
O1 C19 C21 107.7(5)
C20 C19 O2 112.4(4)
O3 C20 C19 107.7(6)
O4 C21 C19 109.1(5)
O3 C22 C24 109.7(7)
O4 C23 C25 110.0(5)
O5 C24 C22 112.6(6)
O6 C25 C23 113.4(5)
O5 C26 C28 109.4(6)
O6 C27 C29 108.4(5)
C26 C28 O3AA 106.5(6)
O8 C29 C27 108.8(5)
C32 C30 O8 110.6(5)
O3AA C31 C33 127.1(7)
C30 C32 O9 139.5(7)
C31 C33 O9 116.4(5)
C36 C34 O9 114.0(5)
C37 C35 O9 137.8(8)
C37 C35 K1 88.2(5)
O9 C35 K1 52.0(3)
C34 C36 O11 127.2(8)
C35 C37 O10 114.1(5)
O10 C38 C40 107.7(4)
O11 C39 C41 111.6(7)
O2 C40 C38 107.7(4)
O1 C41 C39 108.6(7)
O12 C42 C43 108.8(3)
O13 C43 C42 108.6(3)
O13 C44 C46 104.7(5)
C47 C45 O13 112.9(7)
O15 C46 C44 110.1(6)
C45 C47 O14 108.2(6)
C50 C48 O15 128.3(9)
O14 C49 C51 110.6(7)
C48 C50 O16 112.5(10)
C49 C51 O17 132.8(7)
O16 C52 C54 113.6(7)
O17 C53 C55 108.8(7)
O18 C54 C52 111.3(6)
O19 C55 C53 111.3(6)
O18 C56 C58 111.8(6)
O19 C57 C59 109.3(7)
O20 C58 C56 110.3(6)
O21 C59 C57 110.8(7)
O20 C60 C62 108.8(6)
O21 C61 C63 110.6(8)
C60 C62 O12 116.3(5)
O12 C63 C61 110.5(7)

loop_
_geom_bond_atom_site_label_1
_geom_bond_atom_site_label_2
_geom_bond_distance
Tb1 N2 2.291(2)
Tb1 N3 2.294(2)
Tb1 N1 2.295(2)
Si1 N1 1.709(2)
Si1 C1 1.875(3)
Si1 C3 1.878(3)
Si1 C2 1.879(3)
Si2 N1 1.709(2)
Si2 C5 1.878(3)
Si2 C4 1.880(3)
Si2 C6 1.880(3)
Si3 N3 1.714(2)
Si3 C7 1.875(3)
Si3 C8 1.876(3)
Si3 C9 1.884(3)
Si4 N3 1.707(2)
Si4 C10 1.881(3)
Si4 C12 1.882(3)
Si4 C11 1.886(3)
Si5 N2 1.711(2)
Si5 C14 1.878(3)
Si5 C13 1.881(3)
Si5 C15 1.886(3)
Si6 N2 1.704(2)
Si6 C17 1.879(3)
Si6 C18 1.881(3)
Si6 C16 1.886(3)
K1 O17 2.783(5)
K1 O20 2.796(5)
K1 O9 2.869(2)
K1 O12 2.903(2)
K1 O10 2.911(3)
K1 O21 2.964(6)
K1 O2 2.984(5)
K1 O11 2.989(6)
K1 O18 2.991(5)
K1 O19 2.998(5)
K1 O14 3.012(5)
K1 O13 3.055(2)
O1 C19 1.223(7)
O1 C41 1.408(9)
O2 C40 1.456(7)
O2 C19 1.560(6)
O3 C20 1.415(9)
O3 C22 1.421(9)
O3AA C31 1.397(9)
O3AA C28 1.508(9)
O4 C23 1.409(7)
O4 C21 1.430(8)
O5 C26 1.417(8)
O5 C24 1.434(8)
O6 C25 1.426(7)
O6 C27 1.443(8)
O8 C29 1.416(7)
O8 C30 1.418(5)
O9 C35 1.396(9)
O9 C32 1.408(8)
O9 C33 1.429(5)
O9 C34 1.442(5)
O10 C38 1.422(6)
O10 C37 1.429(5)
O11 C39 1.346(10)
O11 C36 1.405(11)
O12 C63 1.325(8)
O12 C42 1.429(4)
O12 C62 1.562(8)
O13 C44 1.368(7)
O13 C43 1.421(4)
O13 C45 1.514(9)
O14 C49 1.409(9)
O14 C47 1.433(10)
O15 C48 1.413(9)
O15 C46 1.441(8)
O16 C50 1.344(11)
O16 C52 1.346(9)
O17 C53 1.426(9)
O17 C51 1.498(9)
O18 C56 1.412(9)
O18 C54 1.436(9)
O19 C57 1.370(10)
O19 C55 1.462(9)
O20 C58 1.441(9)
O20 C60 1.455(9)
O21 C61 1.395(11)
O21 C59 1.432(10)
C19 C20 1.484(9)
C19 C21 1.527(8)
C22 C24 1.500(11)
C23 C25 1.506(8)
C26 C28 1.489(10)
C27 C29 1.503(8)
C30 C32 1.200(9)
C31 C33 1.402(9)
C34 C36 1.392(10)
C35 C37 1.147(9)
C38 C40 1.493(7)
C39 C41 1.467(11)
C42 C43 1.482(5)
C44 C46 1.497(10)
C45 C47 1.433(12)
C48 C50 1.054(11)
C49 C51 1.443(11)
C52 C54 1.464(11)
C53 C55 1.479(11)
C56 C58 1.473(11)
C57 C59 1.507(11)
C60 C62 1.473(10)
C61 C63 1.478(12)
